data_7054552
loop_
_publ_author_name
'Xu, Hui'
'Zhou, Bo-Yu'
'Yu, Kai'
'Su, Zhan-Hua'
'Zhao, Zhi-Feng'
'Sun, Wen-Long'
'Zhou, Bai-Bin'

_publ_section_title
;
 Two novel topological structures of [Cu(CN)] coordination polymers
 modified by flexible triazole ligands
;
_journal_issue 2
_journal_name_full 'New J. Chem.'
_journal_page_first 1301
_journal_paper_doi 10.1039/C4NJ01499E
_journal_volume 39
_journal_year 2015
_chemical_formula_moiety 'C12 H12 Cu4 N10'
_chemical_formula_sum 'C12 H12 Cu4 N10'
_chemical_formula_weight 550.52
_chemical_name_systematic
; 
 ? 
;
_space_group_IT_number 14
_symmetry_cell_setting monoclinic
_symmetry_space_group_name_Hall '-P 2ybc'
_symmetry_space_group_name_H-M 'P 1 21/c 1'
_atom_sites_solution_hydrogens geom
_atom_sites_solution_primary direct
_atom_sites_solution_secondary difmap
_audit_creation_method SHELXL-97
_audit_update_record
;
2014-10-24 deposited with the CCDC.
2014-11-24 downloaded from the CCDC.
;
_cell_angle_alpha 90.00
_cell_angle_beta 101.697(12)
_cell_angle_gamma 90.00
_cell_formula_units_Z 4
_cell_length_a 15.368(10)
_cell_length_b 8.370(6)
_cell_length_c 13.710(9)
_cell_measurement_reflns_used 2003
_cell_measurement_temperature 296(2)
_cell_measurement_theta_max 25.77
_cell_measurement_theta_min 2.78
_cell_volume 1727(2)
_computing_cell_refinement 'Bruker SMART'
_computing_data_collection 'Bruker SMART'
_computing_data_reduction 'Bruker SAINT'
_computing_molecular_graphics 'Bruker SHELXTL'
_computing_publication_material 'Bruker SHELXTL'
_computing_structure_refinement 'SHELXL-97 (Sheldrick, 1997)'
_computing_structure_solution 'SHELXS-97 (Sheldrick, 1990)'
_diffrn_ambient_temperature 296(2)
_diffrn_measured_fraction_theta_full 0.960
_diffrn_measured_fraction_theta_max 0.960
_diffrn_measurement_device_type 'CCD area detector'
_diffrn_measurement_method 'phi and omega scans'
_diffrn_radiation_monochromator graphite
_diffrn_radiation_source 'fine-focus sealed tube'
_diffrn_radiation_type MoK\a
_diffrn_radiation_wavelength 0.71073
_diffrn_reflns_av_R_equivalents 0.0508
_diffrn_reflns_av_unetI/netI 0.0778
_diffrn_reflns_limit_h_max 20
_diffrn_reflns_limit_h_min -19
_diffrn_reflns_limit_k_max 10
_diffrn_reflns_limit_k_min -11
_diffrn_reflns_limit_l_max 18
_diffrn_reflns_limit_l_min -13
_diffrn_reflns_number 10469
_diffrn_reflns_theta_full 28.76
_diffrn_reflns_theta_max 28.76
_diffrn_reflns_theta_min 1.35
_exptl_absorpt_coefficient_mu 4.878
_exptl_absorpt_correction_T_max 0.505
_exptl_absorpt_correction_T_min 0.384
_exptl_absorpt_correction_type psi-scan
_exptl_absorpt_process_details '(North, Phillips & Mathews, 1968)'
_exptl_crystal_colour white
_exptl_crystal_density_diffrn 2.117
_exptl_crystal_density_method 'not measured'
_exptl_crystal_description block
_exptl_crystal_F_000 1080
_exptl_crystal_size_max 0.21
_exptl_crystal_size_mid 0.17
_exptl_crystal_size_min 0.14
_refine_diff_density_max 0.570
_refine_diff_density_min -0.825
_refine_diff_density_rms 0.128
_refine_ls_extinction_method none
_refine_ls_goodness_of_fit_ref 1.010
_refine_ls_hydrogen_treatment mixed
_refine_ls_matrix_type full
_refine_ls_number_parameters 235
_refine_ls_number_reflns 4322
_refine_ls_number_restraints 0
_refine_ls_restrained_S_all 1.010
_refine_ls_R_factor_all 0.1241
_refine_ls_R_factor_gt 0.0499
_refine_ls_shift/su_max 0.001
_refine_ls_shift/su_mean 0.000
_refine_ls_structure_factor_coef Fsqd
_refine_ls_weighting_details 'calc w=1/[\s^2^(Fo^2^)+(0.0627P)^2^+0.0000P] where P=(Fo^2^+2Fc^2^)/3'
_refine_ls_weighting_scheme calc
_refine_ls_wR_factor_gt 0.1123
_refine_ls_wR_factor_ref 0.1397
_reflns_number_gt 2251
_reflns_number_total 4506
_reflns_threshold_expression >2sigma(I)
_cod_data_source_file c4nj01499e2.cif
_cod_data_source_block xh14bis
_cod_depositor_comments
;
The following automatic conversions were performed:

'_symmetry_cell_setting' value 'Monoclinic' changed to 'monoclinic'
according to
/usr/data/users/saulius/crontab/automatic-downloads/rss-feeds/RSC/lib/dictionaries/cif_core.dic
dictionary named 'cif_core.dic' version 2.4.2 from 2011-04-26.

Automatic conversion script
Id: cif_fix_values 2935 2014-11-11 08:27:57Z andrius 

 Adding full bibliography for 7054552--7054553.cif.
;
_cod_original_sg_symbol_H-M P2(1)/c
_cod_database_code 7054552

loop_
_symmetry_equiv_pos_as_xyz
'x, y, z'
'-x, y+1/2, -z+1/2'
'-x, -y, -z'
'x, -y-1/2, z-1/2'

loop_
_atom_site_label
_atom_site_type_symbol
_atom_site_fract_x
_atom_site_fract_y
_atom_site_fract_z
_atom_site_U_iso_or_equiv
_atom_site_adp_type
_atom_site_occupancy
_atom_site_symmetry_multiplicity
_atom_site_calc_flag
_atom_site_refinement_flags
Cu3 Cu 0.36373(4) 0.04683(8) 0.62769(6) 0.0458(2) Uani 1 1 d .
Cu1 Cu 0.58237(5) 0.45032(8) 0.61548(6) 0.0496(2) Uani 1 1 d .
Cu2 Cu 1.08449(4) 0.77194(8) 0.62609(6) 0.0478(2) Uani 1 1 d .
Cu4 Cu 0.85698(4) 0.16779(8) 0.60298(6) 0.0502(2) Uani 1 1 d .
N1 N 1.0506(3) 0.5386(5) 0.6241(4) 0.0373(11) Uani 1 1 d .
N2 N 1.0991(3) 0.4067(5) 0.6134(3) 0.0338(10) Uani 1 1 d .
C4 C 0.9719(4) 0.4822(6) 0.6258(5) 0.0427(15) Uani 1 1 d .
H4 H 0.9243 0.5462 0.6338 0.051 Uiso 1 1 calc R
N3 N 0.9660(3) 0.3213(5) 0.6149(4) 0.0440(12) Uani 1 1 d .
N8 N 0.4210(3) 0.2454(6) 0.6224(4) 0.0566(15) Uani 1 1 d .
N7 N 0.5533(3) 0.6816(5) 0.6266(4) 0.0380(11) Uani 1 1 d .
N10 N 0.2590(3) -0.0652(6) 0.6284(4) 0.0522(14) Uani 1 1 d .
N5 N 0.7529(3) 0.2858(6) 0.6009(4) 0.0561(14) Uani 1 1 d .
C5 C 0.9716(4) 0.8740(6) 0.6206(5) 0.0395(14) Uani 1 1 d .
N6 N 0.6032(3) 0.8151(5) 0.6211(4) 0.0363(11) Uani 1 1 d .
N9 N 0.4696(3) -0.1040(5) 0.6225(4) 0.0467(13) Uani 1 1 d .
N4 N 0.9190(3) -0.0304(6) 0.6143(4) 0.0617(16) Uani 1 1 d .
C10 C 0.4733(4) 0.3423(6) 0.6195(5) 0.0433(15) Uani 1 1 d .
C3 C 1.0466(3) 0.2808(6) 0.6077(4) 0.0387(14) Uani 1 1 d .
H3 H 1.0647 0.1765 0.5995 0.046 Uiso 1 1 calc R
C9 C 0.4750(4) 0.7375(6) 0.6275(5) 0.0419(14) Uani 1 1 d .
H9 H 0.4267 0.6725 0.6313 0.050 Uiso 1 1 calc R
C1 C 1.2498(3) 0.4341(6) 0.7120(4) 0.0365(13) Uani 1 1 d .
H1A H 1.2307 0.5290 0.7424 0.044 Uiso 1 1 calc R
H1B H 1.3111 0.4501 0.7064 0.044 Uiso 1 1 calc R
C7 C 0.7549(3) 0.7918(6) 0.7203(4) 0.0358(13) Uani 1 1 d .
H7A H 0.8161 0.7779 0.7137 0.043 Uiso 1 1 calc R
H7B H 0.7376 0.6966 0.7520 0.043 Uiso 1 1 calc R
C6 C 0.6891(4) 0.3569(7) 0.6016(5) 0.0464(15) Uani 1 1 d .
C2 C 1.1940(3) 0.4145(7) 0.6103(4) 0.0411(14) Uani 1 1 d .
H2A H 1.2043 0.5038 0.5689 0.049 Uiso 1 1 calc R
H2B H 1.2112 0.3174 0.5805 0.049 Uiso 1 1 calc R
C11 C 0.5515(4) -0.0590(6) 0.6186(5) 0.0436(15) Uani 1 1 d .
H11 H 0.5698 0.0463 0.6146 0.052 Uiso 1 1 calc R
C8 C 0.6982(3) 0.8052(6) 0.6193(5) 0.0405(14) Uani 1 1 d .
H8A H 0.7154 0.8997 0.5868 0.049 Uiso 1 1 calc R
H8B H 0.7083 0.7131 0.5801 0.049 Uiso 1 1 calc R
C12 C 0.1938(4) -0.1346(6) 0.6283(5) 0.0442(15) Uani 1 1 d .

loop_
_atom_site_aniso_label
_atom_site_aniso_U_11
_atom_site_aniso_U_22
_atom_site_aniso_U_33
_atom_site_aniso_U_23
_atom_site_aniso_U_13
_atom_site_aniso_U_12
Cu3 0.0351(4) 0.0369(4) 0.0649(6) -0.0023(4) 0.0089(4) -0.0007(3)
Cu1 0.0431(4) 0.0304(4) 0.0762(6) -0.0051(4) 0.0143(4) 0.0039(3)
Cu2 0.0385(4) 0.0279(4) 0.0743(6) 0.0001(4) 0.0053(4) -0.0038(3)
Cu4 0.0370(4) 0.0320(4) 0.0817(7) 0.0042(4) 0.0126(4) 0.0030(3)
N1 0.029(2) 0.023(2) 0.057(3) 0.000(2) 0.002(2) 0.0003(18)
N2 0.033(2) 0.021(2) 0.046(3) -0.003(2) 0.005(2) 0.0012(17)
C4 0.035(3) 0.026(3) 0.064(5) 0.001(3) 0.005(3) 0.006(2)
N3 0.031(2) 0.027(2) 0.070(4) 0.002(2) 0.001(2) -0.0036(19)
N8 0.048(3) 0.047(3) 0.075(4) -0.003(3) 0.014(3) 0.011(3)
N7 0.031(2) 0.025(2) 0.058(3) 0.004(2) 0.008(2) -0.0017(18)
N10 0.040(3) 0.043(3) 0.074(4) -0.007(3) 0.015(3) 0.001(2)
N5 0.048(3) 0.043(3) 0.079(4) -0.004(3) 0.016(3) 0.003(3)
C5 0.033(3) 0.027(3) 0.057(4) 0.003(3) 0.008(3) 0.013(2)
N6 0.027(2) 0.027(2) 0.053(3) -0.001(2) 0.005(2) -0.0015(17)
N9 0.036(2) 0.026(2) 0.075(4) 0.002(2) 0.004(2) 0.003(2)
N4 0.057(3) 0.046(3) 0.085(5) 0.007(3) 0.021(3) -0.017(3)
C10 0.039(3) 0.028(3) 0.066(5) -0.004(3) 0.017(3) -0.005(2)
C3 0.032(3) 0.024(3) 0.057(4) -0.004(3) 0.002(3) -0.010(2)
C9 0.038(3) 0.023(3) 0.064(4) -0.001(3) 0.008(3) -0.002(2)
C1 0.024(2) 0.030(3) 0.054(4) -0.005(3) 0.002(3) 0.002(2)
C7 0.025(2) 0.029(3) 0.053(4) 0.003(3) 0.008(3) 0.000(2)
C6 0.041(3) 0.036(3) 0.060(4) -0.008(3) 0.007(3) 0.002(3)
C2 0.031(3) 0.039(3) 0.053(4) 0.001(3) 0.007(3) 0.003(2)
C11 0.037(3) 0.028(3) 0.062(4) 0.010(3) 0.000(3) -0.005(2)
C8 0.034(3) 0.032(3) 0.057(4) -0.003(3) 0.015(3) -0.004(2)
C12 0.046(3) 0.024(3) 0.062(5) -0.004(3) 0.010(3) -0.001(2)

loop_
_atom_type_symbol
_atom_type_description
_atom_type_scat_dispersion_real
_atom_type_scat_dispersion_imag
_atom_type_scat_source
C C 0.0033 0.0016 'International Tables Vol C Tables 4.2.6.8 and 6.1.1.4'
H H 0.0000 0.0000 'International Tables Vol C Tables 4.2.6.8 and 6.1.1.4'
N N 0.0061 0.0033 'International Tables Vol C Tables 4.2.6.8 and 6.1.1.4'
Cu Cu 0.3201 1.2651 'International Tables Vol C Tables 4.2.6.8 and 6.1.1.4'

loop_
_geom_angle_atom_site_label_1
_geom_angle_atom_site_label_2
_geom_angle_atom_site_label_3
_geom_angle
_geom_angle_site_symmetry_1
_geom_angle_site_symmetry_3
N10 Cu3 N8 148.4(2) . .
N10 Cu3 N9 112.2(2) . .
N8 Cu3 N9 99.18(19) . .
C6 Cu1 C10 126.8(2) . .
C6 Cu1 N7 129.0(2) . .
C10 Cu1 N7 104.2(2) . .
C12 Cu2 C5 128.5(2) 1_665 .
C12 Cu2 N1 129.8(2) 1_665 .
C5 Cu2 N1 101.6(2) . .
N5 Cu4 N4 150.6(2) . .
N5 Cu4 N3 110.2(2) . .
N4 Cu4 N3 98.55(19) . .
C4 N1 N2 103.9(4) . .
C4 N1 Cu2 126.0(4) . .
N2 N1 Cu2 130.0(3) . .
C3 N2 N1 108.3(4) . .
C3 N2 C2 129.2(4) . .
N1 N2 C2 122.5(4) . .
N1 C4 N3 113.5(5) . .
N1 C4 H4 123.3 . .
N3 C4 H4 123.3 . .
C3 N3 C4 102.9(4) . .
C3 N3 Cu4 126.3(4) . .
C4 N3 Cu4 130.8(4) . .
C10 N8 Cu3 163.3(5) . .
C9 N7 N6 103.8(4) . .
C9 N7 Cu1 125.0(4) . .
N6 N7 Cu1 130.7(3) . .
C12 N10 Cu3 179.7(6) . .
C6 N5 Cu4 178.6(6) . .
N4 C5 Cu2 161.0(5) 1_565 .
C11 N6 N7 108.3(4) 1_565 .
C11 N6 C8 129.9(4) 1_565 .
N7 N6 C8 121.7(4) . .
C11 N9 C9 103.6(5) . 1_545
C11 N9 Cu3 126.0(4) . .
C9 N9 Cu3 130.4(4) 1_545 .
C5 N4 Cu4 164.4(5) 1_545 .
N8 C10 Cu1 163.2(5) . .
N3 C3 N2 111.4(5) . .
N3 C3 H3 124.3 . .
N2 C3 H3 124.3 . .
N7 C9 N9 114.2(5) . 1_565
N7 C9 H9 122.9 . .
N9 C9 H9 122.9 1_565 .
C2 C1 C7 113.3(4) . 2_746
C2 C1 H1A 108.9 . .
C7 C1 H1A 108.9 2_746 .
C2 C1 H1B 108.9 . .
C7 C1 H1B 108.9 2_746 .
H1A C1 H1B 107.7 . .
C8 C7 C1 114.8(4) . 2_756
C8 C7 H7A 108.6 . .
C1 C7 H7A 108.6 2_756 .
C8 C7 H7B 108.6 . .
C1 C7 H7B 108.6 2_756 .
H7A C7 H7B 107.6 . .
N5 C6 Cu1 171.8(6) . .
N2 C2 C1 111.3(5) . .
N2 C2 H2A 109.4 . .
C1 C2 H2A 109.4 . .
N2 C2 H2B 109.4 . .
C1 C2 H2B 109.4 . .
H2A C2 H2B 108.0 . .
N6 C11 N9 110.1(5) 1_545 .
N6 C11 H11 124.9 1_545 .
N9 C11 H11 124.9 . .
N6 C8 C7 112.7(4) . .
N6 C8 H8A 109.0 . .
C7 C8 H8A 109.0 . .
N6 C8 H8B 109.0 . .
C7 C8 H8B 109.0 . .
H8A C8 H8B 107.8 . .
N10 C12 Cu2 174.9(5) . 1_445

loop_
_geom_bond_atom_site_label_1
_geom_bond_atom_site_label_2
_geom_bond_distance
_geom_bond_site_symmetry_2
Cu3 N10 1.864(5) .
Cu3 N8 1.889(6) .
Cu3 N9 2.071(5) .
Cu1 C6 1.862(6) .
Cu1 C10 1.915(6) .
Cu1 N7 1.999(4) .
Cu2 C12 1.848(6) 1_665
Cu2 C5 1.921(5) .
Cu2 N1 2.020(4) .
Cu4 N5 1.876(5) .
Cu4 N4 1.904(6) .
Cu4 N3 2.092(4) .
N1 C4 1.303(6) .
N1 N2 1.356(5) .
N2 C3 1.319(6) .
N2 C2 1.470(6) .
C4 N3 1.356(6) .
C4 H4 0.9300 .
N3 C3 1.307(6) .
N8 C10 1.149(7) .
N7 C9 1.294(6) .
N7 N6 1.366(5) .
N10 C12 1.158(7) .
N5 C6 1.148(7) .
C5 N4 1.129(7) 1_565
N6 C11 1.316(7) 1_565
N6 C8 1.467(6) .
N9 C11 1.326(7) .
N9 C9 1.330(6) 1_545
N4 C5 1.129(7) 1_545
C3 H3 0.9300 .
C9 N9 1.330(6) 1_565
C9 H9 0.9300 .
C1 C2 1.491(8) .
C1 C7 1.520(8) 2_746
C1 H1A 0.9700 .
C1 H1B 0.9700 .
C7 C8 1.484(8) .
C7 C1 1.520(8) 2_756
C7 H7A 0.9700 .
C7 H7B 0.9700 .
C2 H2A 0.9700 .
C2 H2B 0.9700 .
C11 N6 1.316(7) 1_545
C11 H11 0.9300 .
C8 H8A 0.9700 .
C8 H8B 0.9700 .
C12 Cu2 1.848(6) 1_445
